data_4328069
loop_
_publ_author_name
'George J. Sopasis'
'Maria Orfanoudaki'
'Pavlos Zarmpas'
'Aggelos Philippidis'
'Milosz Siczek'
'Tadeusz Lis'
'James R. O'Brien'
'Constantinos J. Milios'

_publ_section_title
;
 2-Aminoisobutyric Acid in Co(II) and Co(II)/Ln(III) Chemistry:
 Homometallic and Heterometallic Clusters
;
_journal_name_full 'Inorganic Chemistry'
_journal_page_first 1170
_journal_page_last 1179
_journal_paper_doi 10.1021/ic2024007
_journal_volume 51
_journal_year 2012
_chemical_formula_moiety
;
'C36 H69 Co6 N15 O24 Tb, N5 O15 Tb, 0.034378 (Tb (N O3)3 (Cl O4)0.5/(H2 O)0.5 
(H2 O)1 ), 0.65622 (Co (N O3)3 (H2 O)),0.17189 (Cl O4)'
;
_chemical_formula_sum 'C36 H71.35 Cl0.35 Co6.656 N23 O50.54 Tb2.344'
_chemical_formula_weight 2412.30
_chemical_name_systematic
; 
 ? 
;
_space_group_IT_number 176
_symmetry_cell_setting hexagonal
_symmetry_space_group_name_Hall '-P 6c'
_symmetry_space_group_name_H-M 'P 63/m'
_atom_sites_solution_hydrogens geom
_atom_sites_solution_primary direct
_atom_sites_solution_secondary difmap
_audit_creation_method SHELXL-97
_cell_angle_alpha 90.00
_cell_angle_beta 90.00
_cell_angle_gamma 120.00
_cell_formula_units_Z 2
_cell_length_a 15.021(3)
_cell_length_b 15.021(3)
_cell_length_c 22.362(6)
_cell_measurement_reflns_used 11953
_cell_measurement_temperature 220(2)
_cell_measurement_theta_max 28.09
_cell_measurement_theta_min 2.86
_cell_volume 4369.6(17)
_computing_cell_refinement 'CrysAlis CCD, Oxford Diffraction Ltd.'
_computing_data_collection 'CrysAlis RED, Oxford Diffraction Ltd.'
_computing_data_reduction 'CrysAlis RED, Oxford Diffraction Ltd.'
_computing_structure_refinement 'SHELXL-97 (Sheldrick, 2008)'
_computing_structure_solution 'SHELXS-97 (Sheldrick, 2008)'
_diffrn_ambient_temperature 220(2)
_diffrn_measured_fraction_theta_full 0.998
_diffrn_measured_fraction_theta_max 0.998
_diffrn_measurement_device_type KM4CCD
_diffrn_measurement_method \w
_diffrn_radiation_monochromator graphite
_diffrn_radiation_source 'fine-focus sealed tube'
_diffrn_radiation_type MoK\a
_diffrn_radiation_wavelength 0.71073
_diffrn_reflns_av_R_equivalents 0.0509
_diffrn_reflns_av_sigmaI/netI 0.0260
_diffrn_reflns_limit_h_max 19
_diffrn_reflns_limit_h_min -19
_diffrn_reflns_limit_k_max 18
_diffrn_reflns_limit_k_min -19
_diffrn_reflns_limit_l_max 29
_diffrn_reflns_limit_l_min -28
_diffrn_reflns_number 38819
_diffrn_reflns_theta_full 27.00
_diffrn_reflns_theta_max 28.09
_diffrn_reflns_theta_min 2.86
_exptl_absorpt_coefficient_mu 3.217
_exptl_absorpt_correction_T_max 0.754
_exptl_absorpt_correction_T_min 0.551
_exptl_absorpt_correction_type analytical
_exptl_absorpt_process_details
;
CrysAlis RED, Oxford Diffraction Ltd.,
Version 1.171.32.5
Analytical numeric absorption correction using a 
multifaceted crystal model based on expressions
 derived by R.C. Clark & J.S. Reid.
(Clark, R. C. & Reid, J. S. (1995). Acta Cryst. A51, 887-897)
;
_exptl_crystal_colour 'pale red'
_exptl_crystal_density_diffrn 1.833
_exptl_crystal_description block
_exptl_crystal_F_000 2381
_exptl_crystal_size_max 0.16
_exptl_crystal_size_mid 0.16
_exptl_crystal_size_min 0.11
_refine_diff_density_max 0.721
_refine_diff_density_min -0.329
_refine_diff_density_rms 0.078
_refine_ls_extinction_method none
_refine_ls_goodness_of_fit_ref 1.008
_refine_ls_hydrogen_treatment constr
_refine_ls_matrix_type full
_refine_ls_number_parameters 248
_refine_ls_number_reflns 3644
_refine_ls_number_restraints 8
_refine_ls_restrained_S_all 1.009
_refine_ls_R_factor_all 0.0561
_refine_ls_R_factor_gt 0.0312
_refine_ls_shift/su_max 0.001
_refine_ls_shift/su_mean 0.000
_refine_ls_structure_factor_coef Fsqd
_refine_ls_weighting_details 'calc w=1/[\s^2^(Fo^2^)+(0.0450P)^2^] where P=(Fo^2^+2Fc^2^)/3'
_refine_ls_weighting_scheme calc
_refine_ls_wR_factor_gt 0.0748
_refine_ls_wR_factor_ref 0.0802
_reflns_number_gt 2453
_reflns_number_total 3644
_reflns_threshold_expression >2sigma(I)
_cod_data_source_file ic2024007_si_002_08.cif
_cod_data_source_block complex_9
_cod_original_cell_volume 4370(2)
_cod_database_code 4328069

loop_
_symmetry_equiv_pos_as_xyz
'x, y, z'
'-y, x-y, z'
'-x+y, -x, z'
'-x, -y, z+1/2'
'y, -x+y, z+1/2'
'x-y, x, z+1/2'
'-x, -y, -z'
'y, -x+y, -z'
'x-y, x, -z'
'x, y, -z-1/2'
'-y, x-y, -z-1/2'
'-x+y, -x, -z-1/2'

loop_
_atom_site_label
_atom_site_type_symbol
_atom_site_fract_x
_atom_site_fract_y
_atom_site_fract_z
_atom_site_U_iso_or_equiv
_atom_site_adp_type
_atom_site_occupancy
_atom_site_symmetry_multiplicity
_atom_site_calc_flag
_atom_site_refinement_flags
_atom_site_disorder_group
Tb1 Tb 0.3333 0.6667 0.7500 0.03786(11) Uani 1 6 d S .
Co Co 0.56931(3) 0.81561(3) 0.82521(3) 0.05589(15) Uani 1 1 d . .
O1 O 0.4988(2) 0.8228(2) 0.7500 0.0455(7) Uani 1 2 d S .
H1 H 0.4909 0.8844 0.7500 0.055 Uiso 1 2 calc SR .
O12 O 0.44726(16) 0.66326(15) 0.82652(11) 0.0494(5) Uani 1 1 d . .
O22 O 0.37404(19) 0.51724(18) 0.87872(13) 0.0646(7) Uani 1 1 d . .
N12 N 0.6182(3) 0.7516(3) 0.89040(19) 0.0918(13) Uani 1 1 d . .
H12A H 0.6723 0.7469 0.8758 0.110 Uiso 1 1 calc R .
H12B H 0.6413 0.7948 0.9224 0.110 Uiso 1 1 calc R .
C12 C 0.4457(3) 0.6059(3) 0.86891(18) 0.0537(9) Uani 1 1 d . .
C22 C 0.5381(3) 0.6482(3) 0.9112(2) 0.0649(11) Uani 1 1 d . .
C32 C 0.5033(4) 0.6604(5) 0.9718(3) 0.112(2) Uani 1 1 d . .
H32A H 0.4883 0.7162 0.9709 0.169 Uiso 1 1 calc R .
H32B H 0.5573 0.6759 1.0007 0.169 Uiso 1 1 calc R .
H32C H 0.4419 0.5971 0.9830 0.169 Uiso 1 1 calc R .
C42 C 0.5801(4) 0.5750(4) 0.9115(3) 0.1033(17) Uani 1 1 d . .
H42A H 0.6355 0.5984 0.9404 0.155 Uiso 1 1 calc R .
H42B H 0.6061 0.5733 0.8720 0.155 Uiso 1 1 calc R .
H42C H 0.5258 0.5067 0.9222 0.155 Uiso 1 1 calc R .
N1 N 0.6891(2) 0.9671(2) 0.83117(18) 0.0775(10) Uani 1 1 d . .
C1 C 0.7402(3) 1.0495(3) 0.8418(2) 0.0691(11) Uani 1 1 d . .
C2 C 0.8040(4) 1.1571(3) 0.8575(3) 0.1054(18) Uani 1 1 d . .
H2A H 0.8241 1.1985 0.8214 0.158 Uiso 1 1 calc R .
H2B H 0.8649 1.1670 0.8783 0.158 Uiso 1 1 calc R .
H2C H 0.7655 1.1779 0.8832 0.158 Uiso 1 1 calc R .
N13 N 0.7382(4) 0.7951(5) 0.7500 0.0980(19) Uani 1 2 d S .
O13 O 0.6468(2) 0.7812(3) 0.7500 0.0674(10) Uani 1 2 d S .
O23 O 0.7796(3) 0.8006(4) 0.7021(2) 0.1460(19) Uani 1 1 d . .
Tb2 Tb 0.6667 0.3333 0.7500 0.04992(13) Uani 1 6 d S .
N11 N 0.5709(3) 0.4602(3) 0.7500 0.0665(13) Uani 1 2 d S .
O11 O 0.6656(3) 0.4949(3) 0.7500 0.1075(19) Uani 1 2 d S .
O21 O 0.5328(3) 0.5147(3) 0.7500 0.0876(14) Uani 1 2 d S .
O31 O 0.5197(3) 0.3644(3) 0.7500 0.1000(17) Uani 1 2 d S .
N14 N 0.6667 0.3333 0.6220(4) 0.089(2) Uani 1 3 d S .
O14 O 0.728(2) 0.329(4) 0.6499(8) 0.158(13) Uani 0.33 1 d P .
O24 O 0.6667 0.3333 0.5678(4) 0.151(3) Uani 1 3 d S .
O34 O 0.601(3) 0.337(5) 0.6549(10) 0.202(14) Uani 0.33 1 d P .
Tb3 Tb 0.0000 1.0000 1.0000 0.0596(3) Uani 0.344(3) 6 d SP .
Co5 Co 0.0000 1.0000 1.0000 0.0596(3) Uani 0.656(3) 6 d SP .
N15 N 0.0392(12) 0.8388(10) 0.9963(5) 0.143(6) Uani 0.1719(17) 1 d PD 1
O15 O 0.049(3) 0.758(3) 0.984(3) 0.153(15) Uiso 0.1719(17) 1 d PD 1
O25 O 0.008(2) 0.862(2) 0.9482(10) 0.115(8) Uiso 0.1719(17) 1 d PD 1
O35 O 0.062(3) 0.894(2) 1.0464(9) 0.127(12) Uani 0.1719(17) 1 d PD 1
N16 N 0.0392(12) 0.8388(10) 0.9963(5) 0.143(6) Uani 0.3281(17) 1 d PD 2
O16 O 0.086(3) 0.784(3) 0.9980(13) 0.31(2) Uani 0.3281(17) 1 d PD 2
O26 O 0.108(2) 0.9275(19) 0.9721(13) 0.183(15) Uani 0.3281(17) 1 d PD 2
O36 O -0.055(2) 0.819(2) 1.0075(18) 0.23(2) Uani 0.3281(17) 1 d PD 2
Cl1 Cl 0.0000 1.0000 0.8387(12) 0.098(8) Uani 0.0859(9) 3 d SP .
Cl2 Cl 0.0000 1.0000 0.7699(14) 0.093(14) Uani 0.0859(9) 3 d SP .
O1W O -0.0114(18) 0.9610(12) 0.8889(8) 0.091(6) Uiso 0.20 1 d P .

loop_
_atom_site_aniso_label
_atom_site_aniso_U_11
_atom_site_aniso_U_22
_atom_site_aniso_U_33
_atom_site_aniso_U_23
_atom_site_aniso_U_13
_atom_site_aniso_U_12
Tb1 0.02696(12) 0.02696(12) 0.0597(3) 0.000 0.000 0.01348(6)
Co 0.0361(2) 0.0397(2) 0.0866(4) -0.0029(2) -0.0132(2) 0.01497(19)
O1 0.0329(14) 0.0297(14) 0.073(2) 0.000 0.000 0.0149(12)
O12 0.0394(11) 0.0385(11) 0.0701(15) 0.0019(11) -0.0054(11) 0.0193(9)
O22 0.0535(14) 0.0527(14) 0.0850(19) 0.0192(13) -0.0012(13) 0.0246(12)
N12 0.057(2) 0.080(2) 0.119(3) 0.020(2) -0.031(2) 0.0187(18)
C12 0.0468(18) 0.052(2) 0.070(3) 0.0078(18) 0.0003(17) 0.0310(17)
C22 0.056(2) 0.068(2) 0.075(3) 0.010(2) -0.008(2) 0.0342(19)
C32 0.098(4) 0.141(5) 0.086(4) -0.011(4) -0.018(3) 0.050(4)
C42 0.084(3) 0.112(4) 0.141(5) -0.006(4) -0.035(3) 0.069(3)
N1 0.0495(17) 0.0517(18) 0.117(3) -0.0070(19) -0.0218(19) 0.0142(15)
C1 0.0445(19) 0.050(2) 0.100(3) 0.005(2) -0.008(2) 0.0135(17)
C2 0.077(3) 0.052(3) 0.159(5) -0.007(3) -0.018(3) 0.012(2)
N13 0.057(3) 0.100(4) 0.148(6) 0.000 0.000 0.048(3)
O13 0.0352(17) 0.057(2) 0.115(3) 0.000 0.000 0.0270(16)
O23 0.070(2) 0.203(5) 0.175(5) -0.041(4) 0.012(2) 0.076(3)
Tb2 0.04285(14) 0.04285(14) 0.0641(3) 0.000 0.000 0.02143(7)
N11 0.050(3) 0.058(3) 0.099(4) 0.000 0.000 0.032(2)
O11 0.053(2) 0.053(2) 0.222(6) 0.000 0.000 0.030(2)
O21 0.071(2) 0.069(3) 0.140(4) 0.000 0.000 0.049(2)
O31 0.052(2) 0.061(3) 0.188(6) 0.000 0.000 0.029(2)
N14 0.095(4) 0.095(4) 0.075(6) 0.000 0.000 0.0476(18)
O14 0.129(15) 0.38(4) 0.053(10) 0.011(18) 0.019(11) 0.20(2)
O24 0.195(6) 0.195(6) 0.064(5) 0.000 0.000 0.097(3)
O34 0.22(2) 0.45(4) 0.093(16) -0.01(3) -0.013(18) 0.28(3)
Tb3 0.0596(4) 0.0596(4) 0.0596(5) 0.000 0.000 0.02982(18)
Co5 0.0596(4) 0.0596(4) 0.0596(5) 0.000 0.000 0.02982(18)
N15 0.259(17) 0.136(10) 0.096(9) 0.077(8) 0.102(10) 0.147(12)
O35 0.21(3) 0.20(3) 0.066(14) 0.027(19) 0.001(18) 0.18(3)
N16 0.259(17) 0.136(10) 0.096(9) 0.077(8) 0.102(10) 0.147(12)
O16 0.57(5) 0.37(3) 0.25(3) 0.24(3) 0.28(3) 0.42(4)
O26 0.27(4) 0.23(3) 0.169(19) 0.07(2) 0.12(2) 0.22(3)
O36 0.21(3) 0.16(2) 0.36(5) 0.08(3) 0.19(3) 0.13(2)
Cl1 0.117(13) 0.117(13) 0.060(14) 0.000 0.000 0.058(7)
Cl2 0.061(6) 0.061(6) 0.16(4) 0.000 0.000 0.031(3)

loop_
_atom_type_symbol
_atom_type_description
_atom_type_scat_dispersion_real
_atom_type_scat_dispersion_imag
_atom_type_scat_source
C C 0.0033 0.0016 'International Tables Vol C Tables 4.2.6.8 and 6.1.1.4'
H H 0.0000 0.0000 'International Tables Vol C Tables 4.2.6.8 and 6.1.1.4'
N N 0.0061 0.0033 'International Tables Vol C Tables 4.2.6.8 and 6.1.1.4'
O O 0.0106 0.0060 'International Tables Vol C Tables 4.2.6.8 and 6.1.1.4'
Co Co 0.3494 0.9721 'International Tables Vol C Tables 4.2.6.8 and 6.1.1.4'
Tb Tb -0.1723 4.1537 'International Tables Vol C Tables 4.2.6.8 and 6.1.1.4'
Cl Cl 0.1484 0.1585 'International Tables Vol C Tables 4.2.6.8 and 6.1.1.4'

loop_
_geom_angle_atom_site_label_1
_geom_angle_atom_site_label_2
_geom_angle_atom_site_label_3
_geom_angle
_geom_angle_site_symmetry_1
_geom_angle_site_symmetry_3
O1 Tb1 O1 120.001(1) 2_665 .
O1 Tb1 O1 120.000(1) 2_665 3_565
O1 Tb1 O1 119.999(1) . 3_565
O1 Tb1 O12 135.42(6) 2_665 .
O1 Tb1 O12 68.21(6) . .
O1 Tb1 O12 70.06(6) 3_565 .
O1 Tb1 O12 135.42(6) 2_665 10_557
O1 Tb1 O12 68.21(6) . 10_557
O1 Tb1 O12 70.06(6) 3_565 10_557
O12 Tb1 O12 89.13(11) . 10_557
O1 Tb1 O12 70.06(7) 2_665 12_567
O1 Tb1 O12 135.42(6) . 12_567
O1 Tb1 O12 68.21(6) 3_565 12_567
O12 Tb1 O12 138.26(4) . 12_567
O12 Tb1 O12 76.20(9) 10_557 12_567
O1 Tb1 O12 70.06(7) 2_665 3_565
O1 Tb1 O12 135.42(6) . 3_565
O1 Tb1 O12 68.21(6) 3_565 3_565
O12 Tb1 O12 76.20(9) . 3_565
O12 Tb1 O12 138.26(4) 10_557 3_565
O12 Tb1 O12 89.13(11) 12_567 3_565
O1 Tb1 O12 68.21(6) 2_665 2_665
O1 Tb1 O12 70.06(7) . 2_665
O1 Tb1 O12 135.42(6) 3_565 2_665
O12 Tb1 O12 76.20(9) . 2_665
O12 Tb1 O12 138.26(4) 10_557 2_665
O12 Tb1 O12 138.26(4) 12_567 2_665
O12 Tb1 O12 76.19(9) 3_565 2_665
O1 Tb1 O12 68.21(6) 2_665 11_667
O1 Tb1 O12 70.06(7) . 11_667
O1 Tb1 O12 135.42(6) 3_565 11_667
O12 Tb1 O12 138.26(4) . 11_667
O12 Tb1 O12 76.19(9) 10_557 11_667
O12 Tb1 O12 76.19(9) 12_567 11_667
O12 Tb1 O12 138.26(4) 3_565 11_667
O12 Tb1 O12 89.13(11) 2_665 11_667
O1 Co N12 158.11(14) . .
O1 Co O22 92.32(10) . 2_665
N12 Co O22 98.80(15) . 2_665
O1 Co N1 100.64(13) . .
N12 Co N1 98.55(14) . .
O22 Co N1 88.01(13) 2_665 .
O1 Co O12 82.78(10) . .
N12 Co O12 78.66(11) . .
O22 Co O12 88.92(10) 2_665 .
N1 Co O12 175.49(14) . .
O1 Co O13 74.66(9) . .
N12 Co O13 94.29(15) . .
O22 Co O13 166.76(10) 2_665 .
N1 Co O13 92.03(15) . .
O12 Co O13 91.72(11) . .
Co O1 Co 112.78(13) . 10_557
Co O1 Tb1 105.09(9) . .
Co O1 Tb1 105.09(9) 10_557 .
Co O1 H1 111.2 . .
Co O1 H1 111.2 10_557 .
Tb1 O1 H1 111.2 . .
C12 O12 Co 117.3(2) . .
C12 O12 Tb1 139.6(2) . .
Co O12 Tb1 101.94(9) . .
C12 O22 Co 127.1(2) . 3_565
C22 N12 Co 114.5(2) . .
C22 N12 H12A 108.6 . .
Co N12 H12A 108.6 . .
C22 N12 H12B 108.6 . .
Co N12 H12B 108.6 . .
H12A N12 H12B 107.6 . .
O22 C12 O12 124.7(3) . .
O22 C12 C22 117.1(3) . .
O12 C12 C22 118.3(3) . .
N12 C22 C32 107.7(4) . .
N12 C22 C42 110.2(4) . .
C32 C22 C42 112.4(4) . .
N12 C22 C12 109.5(3) . .
C32 C22 C12 108.1(3) . .
C42 C22 C12 108.8(4) . .
C22 C32 H32A 109.5 . .
C22 C32 H32B 109.5 . .
H32A C32 H32B 109.5 . .
C22 C32 H32C 109.5 . .
H32A C32 H32C 109.5 . .
H32B C32 H32C 109.5 . .
C22 C42 H42A 109.5 . .
C22 C42 H42B 109.5 . .
H42A C42 H42B 109.5 . .
C22 C42 H42C 109.5 . .
H42A C42 H42C 109.5 . .
H42B C42 H42C 109.5 . .
C1 N1 Co 166.3(4) . .
N1 C1 C2 177.7(5) . .
C1 C2 H2A 109.5 . .
C1 C2 H2B 109.5 . .
H2A C2 H2B 109.5 . .
C1 C2 H2C 109.5 . .
H2A C2 H2C 109.5 . .
H2B C2 H2C 109.5 . .
O23 N13 O23 122.7(6) . 10_557
O23 N13 O13 118.7(3) . .
O23 N13 O13 118.7(3) 10_557 .
N13 O13 Co 126.75(14) . .
N13 O13 Co 126.75(14) . 10_557
Co O13 Co 96.84(12) . 10_557
O34 Tb2 O34 43.6(9) . 2_655
O34 Tb2 O34 155.2(5) . 11_657
O34 Tb2 O34 129.2(11) 2_655 11_657
O34 Tb2 O34 155.2(5) . 12_667
O34 Tb2 O34 155.3(5) 2_655 12_667
O34 Tb2 O34 43.6(9) 11_657 12_667
O34 Tb2 O34 43.6(9) . 3_665
O34 Tb2 O34 43.6(9) 2_655 3_665
O34 Tb2 O34 155.3(5) 11_657 3_665
O34 Tb2 O34 129.2(11) 12_667 3_665
O34 Tb2 O34 129.2(11) . 10_557
O34 Tb2 O34 155.3(5) 2_655 10_557
O34 Tb2 O34 43.6(9) 11_657 10_557
O34 Tb2 O34 43.6(9) 12_667 10_557
O34 Tb2 O34 155.2(5) 3_665 10_557
O34 Tb2 O14 177.7(8) . 10_557
O34 Tb2 O14 138.1(7) 2_655 10_557
O34 Tb2 O14 23.4(6) 11_657 10_557
O34 Tb2 O14 24.1(8) 12_667 10_557
O34 Tb2 O14 138.6(5) 3_665 10_557
O34 Tb2 O14 48.5(5) 10_557 10_557
O34 Tb2 O14 23.4(6) . 3_665
O34 Tb2 O14 24.1(8) 2_655 3_665
O34 Tb2 O14 138.6(5) 11_657 3_665
O34 Tb2 O14 177.7(8) 12_667 3_665
O34 Tb2 O14 48.5(5) 3_665 3_665
O34 Tb2 O14 138.1(7) 10_557 3_665
O14 Tb2 O14 157.4(4) 10_557 3_665
O34 Tb2 O14 138.1(7) . 12_667
O34 Tb2 O14 138.6(5) 2_655 12_667
O34 Tb2 O14 24.1(8) 11_657 12_667
O34 Tb2 O14 48.5(5) 12_667 12_667
O34 Tb2 O14 177.7(8) 3_665 12_667
O34 Tb2 O14 23.4(6) 10_557 12_667
O14 Tb2 O14 39.7(6) 10_557 12_667
O14 Tb2 O14 133.8(8) 3_665 12_667
O34 Tb2 O14 138.5(5) . 11_657
O34 Tb2 O14 177.7(8) 2_655 11_657
O34 Tb2 O14 48.5(5) 11_657 11_657
O34 Tb2 O14 23.4(6) 12_667 11_657
O34 Tb2 O14 138.1(7) 3_665 11_657
O34 Tb2 O14 24.1(8) 10_557 11_657
O14 Tb2 O14 39.7(6) 10_557 11_657
O14 Tb2 O14 157.4(4) 3_665 11_657
O14 Tb2 O14 39.7(6) 12_667 11_657
O34 Tb2 O14 24.1(8) . 2_655
O34 Tb2 O14 48.5(5) 2_655 2_655
O34 Tb2 O14 177.7(8) 11_657 2_655
O34 Tb2 O14 138.1(7) 12_667 2_655
O34 Tb2 O14 23.4(6) 3_665 2_655
O34 Tb2 O14 138.5(5) 10_557 2_655
O14 Tb2 O14 157.4(4) 10_557 2_655
O14 Tb2 O14 39.7(6) 3_665 2_655
O14 Tb2 O14 157.4(4) 12_667 2_655
O14 Tb2 O14 133.8(7) 11_657 2_655
O34 Tb2 O14 48.5(5) . .
O34 Tb2 O14 23.4(6) 2_655 .
O34 Tb2 O14 138.1(7) 11_657 .
O34 Tb2 O14 138.6(5) 12_667 .
O34 Tb2 O14 24.1(8) 3_665 .
O34 Tb2 O14 177.7(8) 10_557 .
O14 Tb2 O14 133.8(7) 10_557 .
O14 Tb2 O14 39.7(6) 3_665 .
O14 Tb2 O14 157.4(4) 12_667 .
O14 Tb2 O14 157.4(4) 11_657 .
O14 Tb2 O14 39.7(6) 2_655 .
O21 N11 O11 122.9(5) . .
O21 N11 O31 123.6(5) . .
O11 N11 O31 113.5(4) . .
O21 N11 Tb2 178.7(4) . .
O11 N11 Tb2 55.9(2) . .
O31 N11 Tb2 57.7(2) . .
N11 O11 Tb2 99.1(3) . .
N11 O31 Tb2 97.1(3) . .
O14 N14 O14 93.0(12) . 3_665
O14 N14 O14 93.0(12) . 2_655
O14 N14 O14 93.0(12) 3_665 2_655
O14 N14 O24 123.1(9) . .
O14 N14 O24 123.1(9) 3_665 .
O14 N14 O24 123.1(9) 2_655 .
O14 N14 O34 47.9(13) . 2_655
O14 N14 O34 49.4(14) 3_665 2_655
O14 N14 O34 110.7(11) 2_655 2_655
O24 N14 O34 126.2(11) . 2_655
O14 N14 O34 49.4(14) . 3_665
O14 N14 O34 110.7(11) 3_665 3_665
O14 N14 O34 47.9(13) 2_655 3_665
O24 N14 O34 126.2(11) . 3_665
O34 N14 O34 88.7(16) 2_655 3_665
O14 N14 O34 110.7(11) . .
O14 N14 O34 47.8(13) 3_665 .
O14 N14 O34 49.4(14) 2_655 .
O24 N14 O34 126.2(11) . .
O34 N14 O34 88.7(16) 2_655 .
O34 N14 O34 88.7(16) 3_665 .
O14 N14 Tb2 56.9(9) . .
O14 N14 Tb2 56.9(9) 3_665 .
O14 N14 Tb2 56.9(9) 2_655 .
O24 N14 Tb2 180.000(2) . .
O34 N14 Tb2 53.8(11) 2_655 .
O34 N14 Tb2 53.8(11) 3_665 .
O34 N14 Tb2 53.8(11) . .
O34 O14 O34 124(3) 2_655 3_665
O34 O14 N14 72(2) 2_655 .
O34 O14 N14 70.9(18) 3_665 .
O34 O14 Tb2 74(2) 2_655 .
O34 O14 Tb2 73(2) 3_665 .
N14 O14 Tb2 100.0(9) . .
O14 O14 Tb2 70.1(3) 3_665 .
O14 O14 Tb2 70.1(3) 2_655 .
O14 O34 O14 113(3) 3_665 2_655
O14 O34 N14 60.2(18) 3_665 .
O14 O34 N14 59.7(19) 2_655 .
O14 O34 Tb2 83(2) 3_665 .
O14 O34 Tb2 82(2) 2_655 .
N14 O34 Tb2 100.8(13) . .
O34 O34 Tb2 68.2(5) 2_655 .
O34 O34 Tb2 68.2(5) 3_665 .
O36 Tb3 O36 119.5(2) 9_667 8_457
O36 Tb3 O36 60.5(2) 9_667 .
O36 Tb3 O36 60.5(2) 8_457 .
O36 Tb3 O36 60.5(2) 9_667 2_675
O36 Tb3 O36 180.0(12) 8_457 2_675
O36 Tb3 O36 119.5(2) . 2_675
O36 Tb3 O36 119.5(2) 9_667 7_577
O36 Tb3 O36 119.5(2) 8_457 7_577
O36 Tb3 O36 179.999(8) . 7_577
O36 Tb3 O36 60.5(2) 2_675 7_577
O36 Tb3 O36 179.999(13) 9_667 3_465
O36 Tb3 O36 60.5(2) 8_457 3_465
O36 Tb3 O36 119.5(3) . 3_465
O36 Tb3 O36 119.5(2) 2_675 3_465
O36 Tb3 O36 60.5(2) 7_577 3_465
O36 Tb3 O25 45.2(7) 9_667 .
O36 Tb3 O25 79.3(12) 8_457 .
O36 Tb3 O25 100.7(12) 2_675 .
O36 Tb3 O25 142.3(8) 7_577 .
O36 Tb3 O25 134.8(7) 3_465 .
O36 Tb3 O25 79.3(12) 9_667 2_675
O36 Tb3 O25 142.3(8) 8_457 2_675
O36 Tb3 O25 134.8(7) . 2_675
O36 Tb3 O25 45.2(7) 7_577 2_675
O36 Tb3 O25 100.7(12) 3_465 2_675
O25 Tb3 O25 99.1(6) . 2_675
O36 Tb3 O25 142.3(8) 9_667 3_465
O36 Tb3 O25 100.7(12) . 3_465
O36 Tb3 O25 134.8(7) 2_675 3_465
O36 Tb3 O25 79.3(12) 7_577 3_465
O25 Tb3 O25 99.1(6) . 3_465
O25 Tb3 O25 99.1(6) 2_675 3_465
O36 Tb3 O25 134.8(7) 8_457 9_667
O36 Tb3 O25 79.3(12) . 9_667
O36 Tb3 O25 100.7(12) 7_577 9_667
O36 Tb3 O25 142.3(8) 3_465 9_667
O25 Tb3 O25 80.9(6) . 9_667
O25 Tb3 O25 80.9(6) 2_675 9_667
O25 Tb3 O25 180.000(10) 3_465 9_667
O36 Tb3 O25 100.7(12) 9_667 8_457
O36 Tb3 O25 142.3(8) 2_675 8_457
O36 Tb3 O25 134.8(7) 7_577 8_457
O36 Tb3 O25 79.3(12) 3_465 8_457
O25 Tb3 O25 80.9(6) . 8_457
O25 Tb3 O25 179.998(4) 2_675 8_457
O25 Tb3 O25 80.9(6) 3_465 8_457
O25 Tb3 O25 99.1(6) 9_667 8_457
O36 Tb3 O25 134.8(7) 9_667 7_577
O36 Tb3 O25 100.7(12) 8_457 7_577
O36 Tb3 O25 142.3(8) . 7_577
O25 Tb3 O25 179.999(13) . 7_577
O25 N15 O15 108(3) . .
O25 N15 O35 122.9(16) . .
O15 N15 O35 129(3) . .
O25 N15 Tb3 61.4(13) . .
O15 N15 Tb3 169(3) . .
O35 N15 Tb3 61.8(8) . .
N15 O25 O35 111(2) . 8_457
N15 O25 Tb3 90.8(14) . .
O35 O25 Tb3 71.8(14) 8_457 .
N15 O35 O25 125(2) . 9_667
N15 O35 Tb3 89.4(9) . .
O25 O35 Tb3 71.3(12) 9_667 .
O36 O26 Tb3 81(5) 9_667 .
N16 O26 Tb3 81.4(8) 9_667 .
O26 O36 N16 64(3) 8_457 8_457
O26 O36 Tb3 87(5) 8_457 .
N16 O36 Tb3 87.0(13) 8_457 .

loop_
_geom_bond_atom_site_label_1
_geom_bond_atom_site_label_2
_geom_bond_distance
_geom_bond_site_symmetry_2
Tb1 O1 2.418(3) .
Tb1 O12 2.439(2) .
Co O1 2.0194(16) .
Co N12 2.073(3) .
Co N1 2.083(3) .
Co O12 2.098(2) .
Co O13 2.248(2) .
O1 Co 2.0195(16) 10_557
O1 H1 0.9900 .
O12 C12 1.273(4) .
O22 C12 1.244(4) .
O22 Co 2.076(3) 3_565
N12 C22 1.486(5) .
N12 H12A 0.9100 .
N12 H12B 0.9100 .
C12 C22 1.529(5) .
C22 C32 1.496(7) .
C22 C42 1.517(5) .
C32 H32A 0.9700 .
C32 H32B 0.9700 .
C32 H32C 0.9700 .
C42 H42A 0.9700 .
C42 H42B 0.9700 .
C42 H42C 0.9700 .
N1 C1 1.107(5) .
C1 C2 1.452(6) .
C2 H2A 0.9700 .
C2 H2B 0.9700 .
C2 H2C 0.9700 .
N13 O23 1.221(5) .
N13 O23 1.221(5) 10_557
N13 O13 1.280(6) .
O13 Co 2.248(2) 10_557
Tb2 O34 2.35(2) .
Tb2 O14 2.435(17) .
N11 O21 1.212(5) .
N11 O11 1.246(6) .
N11 O31 1.247(6) .
N14 O14 1.141(17) .
N14 O14 1.141(17) 3_665
N14 O24 1.211(10) .
Tb3 O36 2.42(3) .
Tb3 O25 2.43(3) .
Tb3 O25 2.43(3) 2_675
N15 O25 1.289(17) .
N15 O15 1.315(19) .
N15 O35 1.334(17) .
O25 O35 1.54(5) 8_457
O35 O25 1.54(5) 9_667
O26 N16 1.71(3) 9_667
O36 N16 1.47(2) 8_457
